data_4509335
loop_
_publ_author_name
'Santillan, Guillermo A.'
'Carrano, Carl J.'

_publ_section_title
;
 Self-Assembly of Silver(I) Coordination Polymers Formed through Hydrogen
 Bonding with Ditopic Heteroscorpionate Ligands
;
_journal_issue 3
_journal_name_full 'Crystal Growth &amp; Design'
_journal_page_first 1590
_journal_paper_doi 10.1021/cg801256h
_journal_volume 9
_journal_year 2009
_chemical_formula_sum 'C36 H38 Ag N9 O9'
_chemical_formula_weight 848.62
_chemical_name_systematic
;

 ?

;
_space_group_IT_number 14
_symmetry_cell_setting monoclinic
_symmetry_space_group_name_Hall '-P 2yn'
_symmetry_space_group_name_H-M 'P 1 21/n 1'
_atom_sites_solution_hydrogens geom
_atom_sites_solution_primary direct
_atom_sites_solution_secondary difmap
_audit_creation_method SHELXL-97
_cell_angle_alpha 90.00
_cell_angle_beta 95.609(9)
_cell_angle_gamma 90.00
_cell_formula_units_Z 4
_cell_length_a 11.865(2)
_cell_length_b 14.349(3)
_cell_length_c 24.268(5)
_cell_measurement_reflns_used 7631
_cell_measurement_temperature 240(2)
_cell_measurement_theta_max 20.33
_cell_measurement_theta_min 2.23
_cell_volume 4111.9(14)
_computing_cell_refinement 'Bruker SMART'
_computing_data_collection 'Bruker SMART'
_computing_data_reduction 'Bruker SAINT'
_computing_molecular_graphics 'Bruker SHELXTL'
_computing_publication_material 'Bruker SHELXTL'
_computing_structure_refinement 'SHELXL-97 (Sheldrick, 1997)'
_computing_structure_solution 'SHELXS-97 (Sheldrick, 1990)'
_diffrn_ambient_temperature 240(2)
_diffrn_measured_fraction_theta_full 0.939
_diffrn_measured_fraction_theta_max 0.939
_diffrn_measurement_device_type 'CCD area detector'
_diffrn_measurement_method 'phi and omega scans'
_diffrn_radiation_monochromator graphite
_diffrn_radiation_source 'fine-focus sealed tube'
_diffrn_radiation_type MoK\a
_diffrn_radiation_wavelength 0.71073
_diffrn_reflns_av_R_equivalents 0.0842
_diffrn_reflns_av_sigmaI/netI 0.0374
_diffrn_reflns_limit_h_max 11
_diffrn_reflns_limit_h_min -11
_diffrn_reflns_limit_k_max 13
_diffrn_reflns_limit_k_min -13
_diffrn_reflns_limit_l_max 23
_diffrn_reflns_limit_l_min -23
_diffrn_reflns_number 41495
_diffrn_reflns_theta_full 20.63
_diffrn_reflns_theta_max 20.63
_diffrn_reflns_theta_min 2.33
_exptl_absorpt_coefficient_mu 0.551
_exptl_absorpt_correction_T_max 0.8978
_exptl_absorpt_correction_T_min 0.8978
_exptl_absorpt_correction_type multi-scan
_exptl_absorpt_process_details SADABS
_exptl_crystal_colour colorless
_exptl_crystal_density_diffrn 1.371
_exptl_crystal_density_meas ?
_exptl_crystal_density_method 'not measured'
_exptl_crystal_description block
_exptl_crystal_F_000 1744
_exptl_crystal_size_max 0.20
_exptl_crystal_size_mid 0.20
_exptl_crystal_size_min 0.20
_refine_diff_density_max 1.494
_refine_diff_density_min -1.005
_refine_diff_density_rms 0.140
_refine_ls_extinction_method none
_refine_ls_goodness_of_fit_ref 1.125
_refine_ls_hydrogen_treatment constr
_refine_ls_matrix_type full
_refine_ls_number_parameters 496
_refine_ls_number_reflns 3938
_refine_ls_number_restraints 0
_refine_ls_restrained_S_all 1.125
_refine_ls_R_factor_all 0.0976
_refine_ls_R_factor_gt 0.0779
_refine_ls_shift/su_max 0.000
_refine_ls_shift/su_mean 0.000
_refine_ls_structure_factor_coef Fsqd
_refine_ls_weighting_details 'calc w=1/[\s^2^(Fo^2^)+(0.1228P)^2^+33.9656P] where P=(Fo^2^+2Fc^2^)/3'
_refine_ls_weighting_scheme calc
_refine_ls_wR_factor_gt 0.2058
_refine_ls_wR_factor_ref 0.2351
_reflns_number_gt 3176
_reflns_number_total 3938
_reflns_threshold_expression >2sigma(I)
_cod_data_source_file cg801256hsup1.cif
_cod_data_source_block gs62
_cod_depositor_comments
;
The following automatic conversions were performed:

'_symmetry_cell_setting' value 'Monoclinic' changed to 'monoclinic'
according to /home/saulius/struct/CIF-dictionaries/cif_core.dic
dictionary named 'cif_core.dic' version 2.4.2 from 2011-04-26.

Automatic conversion script
Id: cif_fix_values 1891 2012-01-12 08:04:46Z andrius 

The following automatic conversions were performed:

'_exptl_crystal_density_meas' value 'not measured' was changed to '?'
- the value is perceived as not measured.

Automatic conversion script
Id: cif_fix_values 3008 2015-01-20 13:52:24Z robertas 
;
_cod_original_cell_volume 4112.2(15)
_cod_original_sg_symbol_H-M P2(1)/n
_cod_database_code 4509335

loop_
_symmetry_equiv_pos_as_xyz
'x, y, z'
'-x+1/2, y+1/2, -z+1/2'
'-x, -y, -z'
'x-1/2, -y-1/2, z-1/2'

loop_
_atom_site_label
_atom_site_type_symbol
_atom_site_fract_x
_atom_site_fract_y
_atom_site_fract_z
_atom_site_U_iso_or_equiv
_atom_site_adp_type
_atom_site_occupancy
_atom_site_symmetry_multiplicity
_atom_site_calc_flag
_atom_site_refinement_flags
Ag1 Ag 0.28550(6) 0.97083(7) 0.15860(4) 0.0525(5) Uani 1 1 d .
N1 N 0.2168(7) 0.8647(7) 0.0941(3) 0.044(2) Uani 1 1 d .
N2 N 0.1031(7) 0.8437(6) 0.0825(3) 0.038(2) Uani 1 1 d .
N3 N 0.1044(7) 1.0395(7) 0.1356(4) 0.045(2) Uani 1 1 d .
N4 N 0.0212(7) 0.9876(6) 0.1069(3) 0.037(2) Uani 1 1 d .
N5 N 0.4521(7) 1.0451(6) 0.1350(4) 0.043(2) Uani 1 1 d .
N6 N 0.5426(6) 1.0583(6) 0.1725(3) 0.035(2) Uani 1 1 d .
N7 N 0.3609(7) 0.9995(6) 0.2475(4) 0.043(2) Uani 1 1 d .
N8 N 0.4718(7) 1.0232(6) 0.2594(3) 0.035(2) Uani 1 1 d .
O1 O -0.1319(8) 0.8672(7) 0.3447(4) 0.080(3) Uani 1 1 d .
O2 O -0.1931(7) 0.9708(6) 0.2816(3) 0.056(2) Uani 1 1 d .
O3 O 0.7462(7) 0.8042(7) 0.0811(4) 0.067(2) Uani 1 1 d .
O4 O 0.6617(7) 0.6677(6) 0.0858(4) 0.067(2) Uani 1 1 d .
C1 C -0.0255(9) 0.7324(8) 0.0279(5) 0.052(3) Uani 1 1 d .
H1A H -0.0827 0.7655 0.0454 0.078 Uiso 1 1 calc R
H1B H -0.0278 0.6676 0.0377 0.078 Uiso 1 1 calc R
H1C H -0.0393 0.7389 -0.0115 0.078 Uiso 1 1 calc R
C2 C 0.0887(8) 0.7717(8) 0.0471(4) 0.038(3) Uani 1 1 d .
C3 C 0.1933(9) 0.7472(8) 0.0337(4) 0.048(3) Uani 1 1 d .
H3D H 0.2100 0.7007 0.0091 0.058 Uiso 1 1 calc R
C4 C 0.2699(8) 0.8049(8) 0.0635(4) 0.044(3) Uani 1 1 d .
C5 C 0.3962(9) 0.8097(11) 0.0643(5) 0.075(4) Uani 1 1 d .
H5B H 0.4250 0.8575 0.0895 0.112 Uiso 1 1 calc R
H5C H 0.4161 0.8240 0.0278 0.112 Uiso 1 1 calc R
H5D H 0.4286 0.7508 0.0760 0.112 Uiso 1 1 calc R
C6 C -0.1553(10) 1.0076(9) 0.0418(5) 0.065(4) Uani 1 1 d .
H6A H -0.1994 1.0588 0.0260 0.097 Uiso 1 1 calc R
H6B H -0.2015 0.9695 0.0630 0.097 Uiso 1 1 calc R
H6C H -0.1282 0.9711 0.0127 0.097 Uiso 1 1 calc R
C7 C -0.0550(9) 1.0448(8) 0.0792(5) 0.042(3) Uani 1 1 d .
C8 C -0.0206(9) 1.1319(8) 0.0893(4) 0.045(3) Uani 1 1 d .
H8B H -0.0567 1.1859 0.0757 0.054 Uiso 1 1 calc R
C9 C 0.0809(9) 1.1268(9) 0.1244(4) 0.045(3) Uani 1 1 d .
C10 C 0.1540(10) 1.2049(8) 0.1464(6) 0.066(4) Uani 1 1 d .
H10A H 0.2178 1.1806 0.1693 0.100 Uiso 1 1 calc R
H10B H 0.1114 1.2455 0.1679 0.100 Uiso 1 1 calc R
H10C H 0.1802 1.2392 0.1161 0.100 Uiso 1 1 calc R
C11 C 0.0199(8) 0.8884(7) 0.1129(4) 0.032(2) Uani 1 1 d .
H11D H -0.0540 0.8678 0.0955 0.038 Uiso 1 1 calc R
C12 C 0.0248(8) 0.8578(7) 0.1726(4) 0.036(3) Uani 1 1 d .
C13 C -0.0490(8) 0.8939(7) 0.2067(4) 0.034(3) Uani 1 1 d .
H13D H -0.0990 0.9401 0.1930 0.041 Uiso 1 1 calc R
C14 C -0.0528(8) 0.8650(7) 0.2604(4) 0.036(3) Uani 1 1 d .
C15 C -0.1334(10) 0.9065(9) 0.2956(5) 0.044(3) Uani 1 1 d .
C16 C 0.0205(9) 0.7938(8) 0.2796(4) 0.043(3) Uani 1 1 d .
H16D H 0.0187 0.7712 0.3154 0.051 Uiso 1 1 calc R
C17 C 0.0949(9) 0.7570(8) 0.2461(5) 0.048(3) Uani 1 1 d .
H17A H 0.1449 0.7108 0.2600 0.058 Uiso 1 1 calc R
C18 C 0.0978(8) 0.7862(7) 0.1928(4) 0.038(3) Uani 1 1 d .
H18B H 0.1475 0.7591 0.1702 0.046 Uiso 1 1 calc R
C19 C 0.7272(9) 1.1442(8) 0.1855(5) 0.056(3) Uani 1 1 d .
H19B H 0.7691 1.1862 0.1643 0.084 Uiso 1 1 calc R
H19C H 0.7715 1.0893 0.1943 0.084 Uiso 1 1 calc R
H19D H 0.7105 1.1743 0.2190 0.084 Uiso 1 1 calc R
C20 C 0.6186(9) 1.1176(8) 0.1521(5) 0.044(3) Uani 1 1 d .
C21 C 0.5728(9) 1.1439(8) 0.1018(5) 0.048(3) Uani 1 1 d .
H21B H 0.6043 1.1852 0.0780 0.058 Uiso 1 1 calc R
C22 C 0.4695(9) 1.0980(8) 0.0917(4) 0.045(3) Uani 1 1 d .
C23 C 0.3830(11) 1.1025(10) 0.0432(5) 0.073(4) Uani 1 1 d .
H23B H 0.3210 1.0620 0.0492 0.109 Uiso 1 1 calc R
H23C H 0.4163 1.0832 0.0106 0.109 Uiso 1 1 calc R
H23D H 0.3559 1.1653 0.0385 0.109 Uiso 1 1 calc R
C24 C 0.6007(8) 1.0940(8) 0.3366(4) 0.050(3) Uani 1 1 d .
H24B H 0.5939 1.1148 0.3737 0.076 Uiso 1 1 calc R
H24C H 0.6236 1.1452 0.3148 0.076 Uiso 1 1 calc R
H24D H 0.6563 1.0453 0.3371 0.076 Uiso 1 1 calc R
C25 C 0.4892(8) 1.0578(7) 0.3119(5) 0.038(3) Uani 1 1 d .
C26 C 0.3880(9) 1.0564(8) 0.3332(5) 0.044(3) Uani 1 1 d .
H26D H 0.3730 1.0758 0.3683 0.053 Uiso 1 1 calc R
C27 C 0.3108(9) 1.0200(7) 0.2918(5) 0.046(3) Uani 1 1 d .
C28 C 0.1866(10) 1.0062(11) 0.2923(5) 0.073(4) Uani 1 1 d .
H28A H 0.1564 0.9796 0.2576 0.110 Uiso 1 1 calc R
H28B H 0.1509 1.0651 0.2975 0.110 Uiso 1 1 calc R
H28C H 0.1725 0.9649 0.3219 0.110 Uiso 1 1 calc R
C29 C 0.5566(8) 1.0019(7) 0.2228(4) 0.035(3) Uani 1 1 d .
H29A H 0.6294 1.0200 0.2423 0.042 Uiso 1 1 calc R
C30 C 0.5650(7) 0.8993(7) 0.2107(4) 0.034(3) Uani 1 1 d .
C31 C 0.5251(9) 0.8324(9) 0.2445(5) 0.049(3) Uani 1 1 d .
H31A H 0.4878 0.8506 0.2747 0.059 Uiso 1 1 calc R
C32 C 0.5391(10) 0.7386(9) 0.2344(5) 0.058(3) Uani 1 1 d .
H32A H 0.5135 0.6943 0.2582 0.069 Uiso 1 1 calc R
C33 C 0.5917(9) 0.7110(8) 0.1885(5) 0.052(3) Uani 1 1 d .
H33A H 0.5995 0.6480 0.1808 0.063 Uiso 1 1 calc R
C34 C 0.6327(8) 0.7773(8) 0.1540(4) 0.037(3) Uani 1 1 d .
C35 C 0.6858(9) 0.7505(9) 0.1037(5) 0.048(3) Uani 1 1 d .
C36 C 0.6197(8) 0.8705(8) 0.1662(4) 0.036(3) Uani 1 1 d .
H36A H 0.6489 0.9151 0.1437 0.043 Uiso 1 1 calc R
N9 N -0.3645(14) 0.8997(11) 0.4122(7) 0.089(4) Uani 1 1 d .
O5 O -0.3902(14) 0.8487(12) 0.3731(8) 0.159(7) Uani 1 1 d .
O6 O -0.4301(12) 0.9293(14) 0.4422(7) 0.179(8) Uani 1 1 d .
O7 O -0.2612(10) 0.9247(8) 0.4202(4) 0.088(3) Uani 1 1 d .
O8 O 0.7118(19) 0.6258(13) -0.0134(8) 0.237(11) Uani 1 1 d .
O9 O -0.3554(16) 1.0194(15) 0.5359(8) 0.206(9) Uani 1 1 d .

loop_
_atom_site_aniso_label
_atom_site_aniso_U_11
_atom_site_aniso_U_22
_atom_site_aniso_U_33
_atom_site_aniso_U_23
_atom_site_aniso_U_13
_atom_site_aniso_U_12
Ag1 0.0232(6) 0.0767(8) 0.0539(7) -0.0056(5) -0.0148(4) -0.0076(4)
N1 0.018(5) 0.074(7) 0.038(5) 0.001(5) -0.009(4) -0.002(5)
N2 0.020(5) 0.052(6) 0.043(5) -0.008(5) -0.004(4) 0.000(4)
N3 0.022(5) 0.054(7) 0.054(6) 0.003(5) -0.014(4) -0.001(5)
N4 0.019(5) 0.053(7) 0.037(5) 0.004(5) -0.003(4) -0.002(5)
N5 0.022(5) 0.061(6) 0.044(6) -0.001(5) -0.013(5) -0.003(4)
N6 0.018(5) 0.047(5) 0.037(5) -0.001(4) -0.014(4) 0.004(4)
N7 0.017(5) 0.053(6) 0.058(6) -0.007(5) 0.000(5) -0.004(4)
N8 0.021(6) 0.055(6) 0.030(5) -0.007(4) -0.001(4) -0.005(4)
O1 0.094(7) 0.095(7) 0.057(6) 0.024(5) 0.032(5) 0.032(6)
O2 0.041(5) 0.073(6) 0.053(5) 0.005(4) 0.005(4) 0.021(5)
O3 0.053(5) 0.076(6) 0.076(6) -0.018(5) 0.023(5) -0.002(5)
O4 0.067(6) 0.053(6) 0.080(6) -0.022(5) 0.002(5) -0.002(5)
C1 0.036(7) 0.058(8) 0.060(8) -0.017(6) -0.002(6) -0.011(6)
C2 0.020(6) 0.056(8) 0.037(6) -0.006(6) -0.010(5) 0.002(5)
C3 0.042(8) 0.056(8) 0.045(7) -0.010(6) 0.000(6) 0.003(6)
C4 0.019(6) 0.068(8) 0.043(7) -0.012(6) -0.009(5) 0.004(6)
C5 0.022(7) 0.133(13) 0.067(9) -0.034(8) -0.005(6) 0.010(7)
C6 0.033(7) 0.082(9) 0.071(9) 0.020(7) -0.033(6) -0.002(6)
C7 0.027(7) 0.050(8) 0.050(7) 0.012(6) 0.003(6) 0.003(6)
C8 0.034(7) 0.049(8) 0.051(7) 0.010(6) -0.008(6) 0.007(6)
C9 0.029(7) 0.056(9) 0.049(7) 0.003(6) 0.003(6) -0.003(6)
C10 0.044(7) 0.055(8) 0.096(10) -0.011(7) -0.015(7) -0.010(6)
C11 0.016(5) 0.036(7) 0.041(7) -0.002(5) -0.007(5) 0.000(5)
C12 0.017(6) 0.048(7) 0.041(7) 0.003(6) -0.007(5) -0.006(5)
C13 0.015(5) 0.048(7) 0.037(7) 0.005(5) -0.011(5) 0.004(5)
C14 0.018(6) 0.047(7) 0.043(7) 0.001(6) 0.005(5) 0.004(5)
C15 0.040(7) 0.050(8) 0.041(8) 0.008(6) 0.001(6) -0.001(7)
C16 0.036(6) 0.055(7) 0.037(6) 0.011(6) 0.003(6) 0.003(6)
C17 0.033(7) 0.051(7) 0.059(9) 0.003(6) -0.005(6) 0.008(6)
C18 0.025(6) 0.059(7) 0.029(7) 0.001(5) -0.001(5) 0.006(6)
C19 0.033(7) 0.060(8) 0.072(8) 0.005(7) -0.007(6) -0.012(6)
C20 0.027(6) 0.048(7) 0.059(8) -0.004(6) 0.004(6) -0.013(6)
C21 0.042(8) 0.054(7) 0.048(8) 0.016(6) -0.004(6) -0.007(6)
C22 0.036(7) 0.067(8) 0.031(7) 0.002(6) -0.005(5) -0.004(6)
C23 0.061(9) 0.110(12) 0.042(7) 0.011(7) -0.021(6) -0.018(8)
C24 0.027(6) 0.072(8) 0.048(7) -0.013(6) -0.013(5) -0.007(6)
C25 0.028(7) 0.034(6) 0.052(8) 0.000(5) 0.007(6) 0.003(5)
C26 0.033(7) 0.057(7) 0.044(7) -0.010(6) 0.002(6) -0.008(6)
C27 0.033(7) 0.043(7) 0.062(8) -0.002(6) 0.014(7) 0.000(5)
C28 0.041(8) 0.121(12) 0.060(8) -0.014(8) 0.018(6) -0.018(7)
C29 0.017(6) 0.049(7) 0.037(7) -0.004(5) -0.007(5) -0.003(5)
C30 0.013(5) 0.056(8) 0.033(6) 0.004(6) -0.010(5) 0.001(5)
C31 0.031(7) 0.066(9) 0.050(7) 0.009(7) -0.001(5) 0.011(6)
C32 0.052(8) 0.058(9) 0.064(9) 0.014(7) 0.013(7) 0.012(6)
C33 0.036(7) 0.043(7) 0.075(9) 0.004(7) -0.009(6) 0.006(6)
C34 0.015(5) 0.051(8) 0.041(7) 0.002(6) -0.016(5) 0.004(5)
C35 0.020(6) 0.059(9) 0.062(9) -0.007(7) -0.009(6) 0.011(6)
C36 0.019(5) 0.047(8) 0.038(7) 0.003(5) -0.011(5) -0.001(5)
N9 0.077(11) 0.107(12) 0.086(11) 0.054(9) 0.017(10) 0.011(9)
O5 0.142(14) 0.151(14) 0.171(15) 0.016(12) -0.051(12) -0.044(11)
O6 0.105(11) 0.29(2) 0.162(14) 0.122(14) 0.090(11) 0.074(12)
O7 0.071(8) 0.123(9) 0.070(6) 0.001(6) 0.016(5) 0.004(7)
O8 0.31(2) 0.219(18) 0.216(18) -0.134(15) 0.178(18) -0.116(17)
O9 0.164(17) 0.27(2) 0.197(18) 0.098(16) 0.066(14) 0.052(15)

loop_
_atom_type_symbol
_atom_type_description
_atom_type_scat_dispersion_real
_atom_type_scat_dispersion_imag
_atom_type_scat_source
C C 0.0033 0.0016 'International Tables Vol C Tables 4.2.6.8 and 6.1.1.4'
H H 0.0000 0.0000 'International Tables Vol C Tables 4.2.6.8 and 6.1.1.4'
N N 0.0061 0.0033 'International Tables Vol C Tables 4.2.6.8 and 6.1.1.4'
O O 0.0106 0.0060 'International Tables Vol C Tables 4.2.6.8 and 6.1.1.4'
Ag Ag -0.8971 1.1015 'International Tables Vol C Tables 4.2.6.8 and 6.1.1.4'

loop_
_geom_angle_atom_site_label_1
_geom_angle_atom_site_label_2
_geom_angle_atom_site_label_3
_geom_angle
N1 Ag1 N7 148.0(3)
N1 Ag1 N5 112.7(3)
N7 Ag1 N5 83.6(3)
N1 Ag1 N3 82.0(3)
N7 Ag1 N3 114.0(3)
N5 Ag1 N3 120.9(3)
C4 N1 N2 104.6(8)
C4 N1 Ag1 131.1(6)
N2 N1 Ag1 124.1(6)
C2 N2 N1 110.9(8)
C2 N2 C11 128.3(8)
N1 N2 C11 120.3(8)
C9 N3 N4 106.6(8)
C9 N3 Ag1 127.9(7)
N4 N3 Ag1 118.9(7)
C7 N4 N3 109.7(9)
C7 N4 C11 130.0(9)
N3 N4 C11 120.2(8)
C22 N5 N6 106.1(8)
C22 N5 Ag1 130.4(7)
N6 N5 Ag1 121.9(7)
N5 N6 C20 110.7(8)
N5 N6 C29 120.2(8)
C20 N6 C29 128.5(8)
C27 N7 N8 105.9(8)
C27 N7 Ag1 130.2(7)
N8 N7 Ag1 121.7(7)
N7 N8 C25 110.2(8)
N7 N8 C29 122.3(8)
C25 N8 C29 127.1(8)
N2 C2 C3 106.9(9)
N2 C2 C1 122.8(9)
C3 C2 C1 130.4(10)
C2 C3 C4 106.8(10)
N1 C4 C3 110.8(9)
N1 C4 C5 119.3(10)
C3 C4 C5 129.9(11)
C8 C7 N4 107.6(10)
C8 C7 C6 130.4(10)
N4 C7 C6 122.0(10)
C7 C8 C9 107.0(10)
N3 C9 C8 109.2(10)
N3 C9 C10 123.0(10)
C8 C9 C10 127.9(11)
N4 C11 N2 112.1(8)
N4 C11 C12 112.8(8)
N2 C11 C12 113.4(8)
C13 C12 C18 118.5(9)
C13 C12 C11 120.3(9)
C18 C12 C11 120.9(9)
C12 C13 C14 123.0(9)
C13 C14 C16 117.5(9)
C13 C14 C15 120.9(10)
C16 C14 C15 121.6(10)
O2 C15 O1 123.1(11)
O2 C15 C14 123.3(10)
O1 C15 C14 113.6(11)
C17 C16 C14 120.4(10)
C16 C17 C18 121.6(10)
C17 C18 C12 119.1(10)
C21 C20 N6 106.4(9)
C21 C20 C19 131.9(10)
N6 C20 C19 121.7(10)
C20 C21 C22 107.3(10)
N5 C22 C21 109.5(9)
N5 C22 C23 120.1(10)
C21 C22 C23 130.3(11)
C26 C25 N8 107.0(9)
C26 C25 C24 129.6(10)
N8 C25 C24 123.3(9)
C25 C26 C27 106.0(10)
N7 C27 C26 110.9(9)
N7 C27 C28 120.2(11)
C26 C27 C28 128.8(11)
N8 C29 N6 111.7(8)
N8 C29 C30 113.0(8)
N6 C29 C30 112.6(8)
C31 C30 C36 118.2(10)
C31 C30 C29 122.3(10)
C36 C30 C29 119.4(9)
C30 C31 C32 121.4(11)
C31 C32 C33 119.5(11)
C34 C33 C32 120.0(11)
C36 C34 C33 118.9(10)
C36 C34 C35 119.6(10)
C33 C34 C35 121.5(11)
O3 C35 O4 123.7(11)
O3 C35 C34 121.5(11)
O4 C35 C34 114.8(12)
C30 C36 C34 122.0(10)
O6 N9 O5 124(2)
O6 N9 O7 118.8(19)
O5 N9 O7 116.9(16)

loop_
_geom_bond_atom_site_label_1
_geom_bond_atom_site_label_2
_geom_bond_distance
Ag1 N1 2.278(9)
Ag1 N7 2.290(9)
Ag1 N5 2.365(9)
Ag1 N3 2.380(9)
N1 C4 1.332(13)
N1 N2 1.385(11)
N2 C2 1.345(13)
N2 C11 1.438(12)
N3 C9 1.306(13)
N3 N4 1.371(12)
N4 C7 1.349(13)
N4 C11 1.432(13)
N5 C22 1.328(13)
N5 N6 1.352(11)
N6 C20 1.367(13)
N6 C29 1.460(13)
N7 C27 1.313(13)
N7 N8 1.362(11)
N8 C25 1.364(13)
N8 C29 1.439(13)
O1 C15 1.316(13)
O2 C15 1.192(13)
O3 C35 1.218(14)
O4 C35 1.288(14)
C1 C2 1.499(15)
C2 C3 1.359(14)
C3 C4 1.381(15)
C4 C5 1.499(15)
C6 C7 1.522(16)
C7 C8 1.329(15)
C8 C9 1.407(15)
C9 C10 1.485(16)
C11 C12 1.510(14)
C12 C13 1.365(14)
C12 C18 1.400(14)
C13 C14 1.371(14)
C14 C16 1.393(14)
C14 C15 1.470(15)
C16 C17 1.362(15)
C17 C18 1.364(14)
C19 C20 1.502(15)
C20 C21 1.342(15)
C21 C22 1.392(15)
C22 C23 1.486(15)
C24 C25 1.490(14)
C25 C26 1.353(14)
C26 C27 1.392(15)
C27 C28 1.488(16)
C29 C30 1.506(15)
C30 C31 1.376(15)
C30 C36 1.377(14)
C31 C32 1.380(16)
C32 C33 1.387(16)
C33 C34 1.386(15)
C34 C36 1.381(14)
C34 C35 1.480(16)
N9 O6 1.194(18)
N9 O5 1.214(19)
N9 O7 1.274(17)
